data_1505242
loop_
_publ_author_name
'Mouri, Kazuhiro'
'Wakamiya, Atsushi'
'Yamada, Hiroshi'
'Kajiwara, Takashi'
'Yamaguchi, Shigehiro'

_publ_section_title
;
 Ladder distyrylbenzenes with silicon and chalcogen bridges: synthesis,
 structures, and properties.
;
_journal_issue 1
_journal_name_full 'Organic letters'
_journal_page_first 93
_journal_page_last 96
_journal_paper_doi 10.1021/ol062615s
_journal_volume 9
_journal_year 2007
_chemical_formula_sum 'C26 H22 Se2 Si2'
_chemical_formula_weight 548.54
_chemical_name_systematic
; 
 ? 
;
_space_group_IT_number 14
_symmetry_cell_setting monoclinic
_symmetry_space_group_name_Hall '-P 2yn'
_symmetry_space_group_name_H-M 'P 1 21/n 1'
_atom_sites_solution_hydrogens geom
_atom_sites_solution_primary direct
_atom_sites_solution_secondary difmap
_audit_creation_method SHELXL-97
_cell_angle_alpha 90.0000(10)
_cell_angle_beta 90.8205(10)
_cell_angle_gamma 90.0000(10)
_cell_formula_units_Z 4
_cell_length_a 8.8891(16)
_cell_length_b 9.8528(18)
_cell_length_c 26.162(5)
_cell_measurement_temperature 123(2)
_cell_volume 2291.1(7)
_computing_molecular_graphics 'ORTEP 3 for windows'
_computing_structure_refinement 'SHELXL-97 (Sheldrick, 1997)'
_computing_structure_solution 'SHELXS-97 (Sheldrick, 1990)'
_diffrn_ambient_temperature 123(2)
_diffrn_measured_fraction_theta_full 0.999
_diffrn_measured_fraction_theta_max 0.999
_diffrn_measurement_device_type
;
Saturn70 CCD (4x4 bin mode) with MicroMax-007
;
_diffrn_measurement_method dtprofit.ref
_diffrn_radiation_monochromator graphite
_diffrn_radiation_source 'fine-focus sealed tube'
_diffrn_radiation_type MoK\a
_diffrn_radiation_wavelength 0.71070
_diffrn_reflns_av_R_equivalents 0.0316
_diffrn_reflns_av_sigmaI/netI 0.0277
_diffrn_reflns_limit_h_max 10
_diffrn_reflns_limit_h_min -10
_diffrn_reflns_limit_k_max 11
_diffrn_reflns_limit_k_min -10
_diffrn_reflns_limit_l_max 28
_diffrn_reflns_limit_l_min -31
_diffrn_reflns_number 14669
_diffrn_reflns_theta_full 25.00
_diffrn_reflns_theta_max 25.00
_diffrn_reflns_theta_min 2.41
_exptl_absorpt_coefficient_mu 3.344
_exptl_absorpt_correction_T_max 0.8506
_exptl_absorpt_correction_T_min 0.6339
_exptl_absorpt_correction_type empirical
_exptl_crystal_colour yellow
_exptl_crystal_density_diffrn 1.590
_exptl_crystal_density_method 'not measured'
_exptl_crystal_description plate
_exptl_crystal_F_000 1096
_exptl_crystal_size_max 0.15
_exptl_crystal_size_mid 0.10
_exptl_crystal_size_min 0.05
_refine_diff_density_max 0.522
_refine_diff_density_min -0.429
_refine_diff_density_rms 0.074
_refine_ls_extinction_coef none
_refine_ls_extinction_method none
_refine_ls_goodness_of_fit_ref 1.080
_refine_ls_hydrogen_treatment none
_refine_ls_matrix_type full
_refine_ls_number_parameters 275
_refine_ls_number_reflns 4035
_refine_ls_number_restraints 0
_refine_ls_restrained_S_all 1.080
_refine_ls_R_factor_all 0.0353
_refine_ls_R_factor_gt 0.0282
_refine_ls_shift/su_max 0.003
_refine_ls_shift/su_mean 0.000
_refine_ls_structure_factor_coef Fsqd
_refine_ls_weighting_details 'calc w=1/[\s^2^(Fo^2^)+(0.0371P)^2^+0.2935P] where P=(Fo^2^+2Fc^2^)/3'
_refine_ls_weighting_scheme calc
_refine_ls_wR_factor_gt 0.0652
_refine_ls_wR_factor_ref 0.0688
_reflns_number_gt 3528
_reflns_number_total 4035
_reflns_threshold_expression >2sigma(I)
_cod_data_source_file ol062615ssi20061024_092930.cif
_cod_data_source_block 5c
_cod_original_sg_symbol_H-M P21/n
_cod_database_code 1505242

loop_
_symmetry_equiv_pos_as_xyz
'x, y, z'
'-x+1/2, y+1/2, -z+1/2'
'-x, -y, -z'
'x-1/2, -y-1/2, z-1/2'

loop_
_atom_site_label
_atom_site_type_symbol
_atom_site_fract_x
_atom_site_fract_y
_atom_site_fract_z
_atom_site_U_iso_or_equiv
_atom_site_adp_type
_atom_site_occupancy
_atom_site_symmetry_multiplicity
_atom_site_calc_flag
_atom_site_refinement_flags
C1 C -0.0238(3) 0.0959(2) 0.55755(10) 0.0167(5) Uani 1 1 d .
H1 H 0.0001 0.1297 0.5246 0.020 Uiso 1 1 calc R
C2 C -0.1651(3) 0.0403(2) 0.56607(10) 0.0183(6) Uani 1 1 d .
H2 H -0.2369 0.0361 0.5389 0.022 Uiso 1 1 calc R
C3 C -0.2019(3) -0.0091(2) 0.61384(10) 0.0191(6) Uani 1 1 d .
H3 H -0.2994 -0.0453 0.6193 0.023 Uiso 1 1 calc R
C4 C -0.0968(3) -0.0059(2) 0.65396(10) 0.0175(6) Uani 1 1 d .
H4 H -0.1216 -0.0410 0.6866 0.021 Uiso 1 1 calc R
C5 C 0.0444(3) 0.0493(2) 0.64550(9) 0.0149(5) Uani 1 1 d .
C6 C 0.0828(3) 0.1022(2) 0.59696(9) 0.0146(5) Uani 1 1 d .
Si1 Si 0.27793(7) 0.17657(7) 0.60101(3) 0.01354(16) Uani 1 1 d .
C7 C 0.2996(3) 0.1212(2) 0.66901(9) 0.0147(5) Uani 1 1 d .
C8 C 0.1686(3) 0.0607(2) 0.68298(9) 0.0139(5) Uani 1 1 d .
C9 C 0.4163(3) 0.1025(3) 0.55638(10) 0.0192(6) Uani 1 1 d .
H5 H 0.5158 0.1417 0.5633 0.029 Uiso 1 1 calc R
H6 H 0.3854 0.1227 0.5211 0.029 Uiso 1 1 calc R
H7 H 0.4207 0.0039 0.5612 0.029 Uiso 1 1 calc R
C10 C 0.2771(3) 0.3653(2) 0.59460(10) 0.0230(6) Uani 1 1 d .
H8 H 0.1945 0.4032 0.6145 0.034 Uiso 1 1 calc R
H9 H 0.2633 0.3899 0.5585 0.034 Uiso 1 1 calc R
H10 H 0.3730 0.4019 0.6074 0.034 Uiso 1 1 calc R
Se1 Se 0.17097(3) -0.00387(2) 0.750921(9) 0.01692(9) Uani 1 1 d .
C11 C 0.3681(3) 0.0685(3) 0.75585(9) 0.0157(5) Uani 1 1 d .
C12 C 0.4128(3) 0.1278(2) 0.70876(9) 0.0154(5) Uani 1 1 d .
C13 C 0.5559(3) 0.1870(2) 0.70596(9) 0.0157(5) Uani 1 1 d .
H11 H 0.5888 0.2258 0.6748 0.019 Uiso 1 1 calc R
C14 C 0.6490(3) 0.1885(3) 0.74885(9) 0.0137(5) Uani 1 1 d .
C15 C 0.6035(3) 0.1275(2) 0.79574(9) 0.0147(5) Uani 1 1 d .
C16 C 0.4608(3) 0.0687(2) 0.79851(10) 0.0167(5) Uani 1 1 d .
H12 H 0.4280 0.0292 0.8295 0.020 Uiso 1 1 calc R
Se2 Se 0.84458(3) 0.26072(3) 0.753925(9) 0.01645(9) Uani 1 1 d .
C17 C 0.8461(3) 0.1969(2) 0.82198(9) 0.0135(5) Uani 1 1 d .
C18 C 0.7163(3) 0.1356(2) 0.83576(9) 0.0146(5) Uani 1 1 d .
Si2 Si 0.73602(8) 0.08301(7) 0.90404(3) 0.01419(16) Uani 1 1 d .
C19 C 0.9292(3) 0.1606(2) 0.90858(9) 0.0146(5) Uani 1 1 d .
C20 C 0.9688(3) 0.2106(2) 0.86021(9) 0.0138(5) Uani 1 1 d .
C21 C 0.5926(3) 0.1566(3) 0.94693(10) 0.0215(6) Uani 1 1 d .
H13 H 0.4944 0.1154 0.9394 0.032 Uiso 1 1 calc R
H14 H 0.5866 0.2548 0.9414 0.032 Uiso 1 1 calc R
H15 H 0.6210 0.1384 0.9826 0.032 Uiso 1 1 calc R
C22 C 0.7414(3) -0.1042(3) 0.91249(10) 0.0240(6) Uani 1 1 d .
H16 H 0.6451 -0.1433 0.9012 0.036 Uiso 1 1 calc R
H17 H 0.7591 -0.1257 0.9487 0.036 Uiso 1 1 calc R
H18 H 0.8227 -0.1423 0.8921 0.036 Uiso 1 1 calc R
C23 C 1.1109(3) 0.2647(2) 0.85146(10) 0.0165(5) Uani 1 1 d .
H19 H 1.1365 0.2971 0.8185 0.020 Uiso 1 1 calc R
C24 C 1.2153(3) 0.2706(2) 0.89177(10) 0.0174(6) Uani 1 1 d .
H20 H 1.3128 0.3066 0.8862 0.021 Uiso 1 1 calc R
C25 C 1.1771(3) 0.2242(2) 0.93989(10) 0.0177(6) Uani 1 1 d .
H21 H 1.2482 0.2298 0.9673 0.021 Uiso 1 1 calc R
C26 C 1.0352(3) 0.1692(2) 0.94838(10) 0.0170(6) Uani 1 1 d .
H22 H 1.0103 0.1373 0.9815 0.020 Uiso 1 1 calc R

loop_
_atom_site_aniso_label
_atom_site_aniso_U_11
_atom_site_aniso_U_22
_atom_site_aniso_U_33
_atom_site_aniso_U_23
_atom_site_aniso_U_13
_atom_site_aniso_U_12
C1 0.0217(13) 0.0130(13) 0.0154(13) -0.0014(10) 0.0015(11) 0.0015(11)
C2 0.0182(13) 0.0148(13) 0.0219(15) -0.0041(11) -0.0050(11) -0.0008(11)
C3 0.0142(12) 0.0184(14) 0.0245(15) -0.0024(11) -0.0008(11) -0.0019(11)
C4 0.0191(13) 0.0137(13) 0.0199(14) 0.0006(10) 0.0045(11) -0.0007(11)
C5 0.0163(12) 0.0112(12) 0.0172(13) -0.0026(10) -0.0008(11) 0.0027(10)
C6 0.0171(13) 0.0109(12) 0.0159(13) -0.0014(10) 0.0016(11) 0.0017(10)
Si1 0.0130(3) 0.0152(4) 0.0125(4) 0.0011(3) 0.0015(3) -0.0013(3)
C7 0.0148(12) 0.0143(13) 0.0151(13) -0.0021(10) 0.0019(10) 0.0015(10)
C8 0.0151(12) 0.0148(13) 0.0119(13) -0.0013(10) 0.0018(10) 0.0020(10)
C9 0.0163(13) 0.0230(14) 0.0186(14) -0.0006(11) 0.0062(11) -0.0021(11)
C10 0.0240(15) 0.0198(14) 0.0250(15) -0.0010(11) 0.0001(12) -0.0007(11)
Se1 0.01394(14) 0.02314(17) 0.01376(15) 0.00300(10) 0.00260(11) -0.00332(10)
C11 0.0136(12) 0.0195(14) 0.0141(13) -0.0005(10) 0.0033(10) 0.0012(11)
C12 0.0149(12) 0.0160(13) 0.0155(13) -0.0018(10) 0.0038(10) 0.0021(10)
C13 0.0153(13) 0.0164(13) 0.0155(13) 0.0029(10) 0.0036(11) -0.0005(10)
C14 0.0124(12) 0.0175(13) 0.0112(13) -0.0004(10) 0.0027(10) 0.0058(10)
C15 0.0171(13) 0.0141(13) 0.0130(13) -0.0006(10) 0.0010(10) 0.0032(10)
C16 0.0170(13) 0.0177(14) 0.0155(14) 0.0020(10) 0.0051(11) -0.0006(11)
Se2 0.01367(14) 0.02206(16) 0.01367(14) 0.00266(10) 0.00222(10) -0.00275(10)
C17 0.0154(12) 0.0124(12) 0.0127(12) 0.0001(10) 0.0026(10) 0.0024(10)
C18 0.0165(12) 0.0143(13) 0.0131(13) -0.0004(10) 0.0027(10) 0.0011(10)
Si2 0.0137(3) 0.0162(4) 0.0127(4) 0.0009(3) 0.0017(3) 0.0006(3)
C19 0.0129(12) 0.0115(13) 0.0194(14) -0.0005(10) 0.0023(10) 0.0026(10)
C20 0.0162(12) 0.0095(12) 0.0159(13) -0.0027(10) 0.0020(10) 0.0038(10)
C21 0.0172(13) 0.0295(15) 0.0179(14) -0.0006(11) 0.0043(11) 0.0023(12)
C22 0.0258(15) 0.0211(15) 0.0249(16) 0.0038(12) -0.0009(12) -0.0008(12)
C23 0.0190(13) 0.0134(13) 0.0172(13) -0.0001(10) 0.0041(11) -0.0001(11)
C24 0.0177(13) 0.0142(13) 0.0202(14) 0.0007(11) -0.0004(11) -0.0013(10)
C25 0.0196(13) 0.0145(13) 0.0187(14) -0.0027(11) -0.0040(11) 0.0041(11)
C26 0.0207(13) 0.0147(13) 0.0157(13) -0.0009(10) 0.0001(11) 0.0031(11)

loop_
_atom_type_symbol
_atom_type_description
_atom_type_scat_dispersion_real
_atom_type_scat_dispersion_imag
_atom_type_scat_source
C C 0.0033 0.0016 'International Tables Vol C Tables 4.2.6.8 and 6.1.1.4'
H H 0.0000 0.0000 'International Tables Vol C Tables 4.2.6.8 and 6.1.1.4'
Si Si 0.0817 0.0704 'International Tables Vol C Tables 4.2.6.8 and 6.1.1.4'
Se Se -0.0929 2.2259 'International Tables Vol C Tables 4.2.6.8 and 6.1.1.4'

loop_
_geom_angle_atom_site_label_1
_geom_angle_atom_site_label_2
_geom_angle_atom_site_label_3
_geom_angle
C2 C1 C6 120.4(2)
C3 C2 C1 120.6(2)
C2 C3 C4 120.4(2)
C5 C4 C3 119.1(2)
C4 C5 C6 121.1(2)
C4 C5 C8 126.6(2)
C6 C5 C8 112.4(2)
C1 C6 C5 118.5(2)
C1 C6 Si1 132.47(19)
C5 C6 Si1 109.00(17)
C9 Si1 C10 109.68(12)
C9 Si1 C7 115.08(11)
C10 Si1 C7 112.11(12)
C9 Si1 C6 115.41(11)
C10 Si1 C6 112.32(11)
C7 Si1 C6 91.26(11)
C8 C7 C12 114.7(2)
C8 C7 Si1 107.87(17)
C12 C7 Si1 137.45(19)
C7 C8 C5 119.4(2)
C7 C8 Se1 113.73(18)
C5 C8 Se1 126.88(18)
C8 Se1 C11 86.27(10)
C16 C11 C12 121.9(2)
C16 C11 Se1 126.69(19)
C12 C11 Se1 111.38(17)
C13 C12 C11 118.7(2)
C13 C12 C7 127.4(2)
C11 C12 C7 113.9(2)
C14 C13 C12 119.6(2)
C13 C14 C15 121.2(2)
C13 C14 Se2 127.01(19)
C15 C14 Se2 111.77(16)
C16 C15 C14 119.1(2)
C16 C15 C18 127.4(2)
C14 C15 C18 113.4(2)
C11 C16 C15 119.4(2)
C14 Se2 C17 86.26(10)
C18 C17 C20 119.0(2)
C18 C17 Se2 113.85(18)
C20 C17 Se2 127.16(18)
C17 C18 C15 114.7(2)
C17 C18 Si2 108.03(18)
C15 C18 Si2 137.30(19)
C21 Si2 C22 109.40(13)
C21 Si2 C18 114.44(11)
C22 Si2 C18 113.05(12)
C21 Si2 C19 115.91(11)
C22 Si2 C19 111.97(12)
C18 Si2 C19 91.19(11)
C26 C19 C20 118.3(2)
C26 C19 Si2 132.6(2)
C20 C19 Si2 109.00(17)
C23 C20 C19 121.4(2)
C23 C20 C17 125.9(2)
C19 C20 C17 112.7(2)
C20 C23 C24 119.1(2)
C25 C24 C23 120.2(2)
C24 C25 C26 120.5(2)
C25 C26 C19 120.5(2)

loop_
_geom_bond_atom_site_label_1
_geom_bond_atom_site_label_2
_geom_bond_distance
C1 C2 1.391(3)
C1 C6 1.391(3)
C2 C3 1.385(4)
C3 C4 1.395(4)
C4 C5 1.388(3)
C5 C6 1.419(3)
C5 C8 1.471(3)
C6 Si1 1.885(2)
Si1 C9 1.858(3)
Si1 C10 1.867(3)
Si1 C7 1.868(3)
C7 C8 1.362(3)
C7 C12 1.438(3)
C8 Se1 1.888(2)
Se1 C11 1.895(2)
C11 C16 1.378(3)
C11 C12 1.425(3)
C12 C13 1.402(3)
C13 C14 1.385(3)
C14 C15 1.429(3)
C14 Se2 1.882(2)
C15 C16 1.397(3)
C15 C18 1.442(3)
Se2 C17 1.888(2)
C17 C18 1.356(3)
C17 C20 1.475(3)
C18 Si2 1.866(2)
Si2 C21 1.858(3)
Si2 C22 1.858(3)
Si2 C19 1.882(2)
C19 C26 1.397(3)
C19 C20 1.407(3)
C20 C23 1.393(3)
C23 C24 1.396(3)
C24 C25 1.386(4)
C25 C26 1.394(3)

loop_
_geom_torsion_atom_site_label_1
_geom_torsion_atom_site_label_2
_geom_torsion_atom_site_label_3
_geom_torsion_atom_site_label_4
_geom_torsion
C6 C1 C2 C3 0.2(4)
C1 C2 C3 C4 -1.1(4)
C2 C3 C4 C5 1.0(4)
C3 C4 C5 C6 0.0(4)
C3 C4 C5 C8 -179.8(2)
C2 C1 C6 C5 0.7(3)
C2 C1 C6 Si1 -176.4(2)
C4 C5 C6 C1 -0.9(3)
C8 C5 C6 C1 179.0(2)
C4 C5 C6 Si1 176.86(19)
C8 C5 C6 Si1 -3.3(2)
C1 C6 Si1 C9 -61.0(3)
C5 C6 Si1 C9 121.70(18)
C1 C6 Si1 C10 65.7(3)
C5 C6 Si1 C10 -111.57(18)
C1 C6 Si1 C7 -179.7(2)
C5 C6 Si1 C7 3.02(18)
C9 Si1 C7 C8 -120.88(18)
C10 Si1 C7 C8 112.85(18)
C6 Si1 C7 C8 -1.93(18)
C9 Si1 C7 C12 60.3(3)
C10 Si1 C7 C12 -65.9(3)
C6 Si1 C7 C12 179.3(3)
C12 C7 C8 C5 179.5(2)
Si1 C7 C8 C5 0.4(3)
C12 C7 C8 Se1 -1.6(3)
Si1 C7 C8 Se1 179.35(11)
C4 C5 C8 C7 -178.2(2)
C6 C5 C8 C7 2.0(3)
C4 C5 C8 Se1 3.1(4)
C6 C5 C8 Se1 -176.77(17)
C7 C8 Se1 C11 1.65(19)
C5 C8 Se1 C11 -179.5(2)
C8 Se1 C11 C16 177.8(2)
C8 Se1 C11 C12 -1.34(18)
C16 C11 C12 C13 0.5(4)
Se1 C11 C12 C13 179.63(18)
C16 C11 C12 C7 -178.3(2)
Se1 C11 C12 C7 0.8(3)
C8 C7 C12 C13 -178.2(2)
Si1 C7 C12 C13 0.5(4)
C8 C7 C12 C11 0.5(3)
Si1 C7 C12 C11 179.2(2)
C11 C12 C13 C14 -1.0(4)
C7 C12 C13 C14 177.6(2)
C12 C13 C14 C15 1.7(4)
C12 C13 C14 Se2 179.59(18)
C13 C14 C15 C16 -1.7(4)
Se2 C14 C15 C16 -179.92(18)
C13 C14 C15 C18 178.4(2)
Se2 C14 C15 C18 0.2(3)
C12 C11 C16 C15 -0.5(4)
Se1 C11 C16 C15 -179.55(19)
C14 C15 C16 C11 1.1(4)
C18 C15 C16 C11 -179.0(2)
C13 C14 Se2 C17 -177.6(2)
C15 C14 Se2 C17 0.53(18)
C14 Se2 C17 C18 -1.17(19)
C14 Se2 C17 C20 -179.3(2)
C20 C17 C18 C15 179.9(2)
Se2 C17 C18 C15 1.5(3)
C20 C17 C18 Si2 -0.3(3)
Se2 C17 C18 Si2 -178.68(11)
C16 C15 C18 C17 179.0(2)
C14 C15 C18 C17 -1.1(3)
C16 C15 C18 Si2 -0.7(4)
C14 C15 C18 Si2 179.2(2)
C17 C18 Si2 C21 121.56(18)
C15 C18 Si2 C21 -58.7(3)
C17 C18 Si2 C22 -112.29(19)
C15 C18 Si2 C22 67.4(3)
C17 C18 Si2 C19 2.25(18)
C15 C18 Si2 C19 -178.0(3)
C21 Si2 C19 C26 62.3(3)
C22 Si2 C19 C26 -64.2(3)
C18 Si2 C19 C26 -179.7(2)
C21 Si2 C19 C20 -121.72(18)
C22 Si2 C19 C20 111.83(18)
C18 Si2 C19 C20 -3.67(17)
C26 C19 C20 C23 1.4(3)
Si2 C19 C20 C23 -175.23(19)
C26 C19 C20 C17 -179.2(2)
Si2 C19 C20 C17 4.1(2)
C18 C17 C20 C23 176.7(2)
Se2 C17 C20 C23 -5.2(4)
C18 C17 C20 C19 -2.6(3)
Se2 C17 C20 C19 175.46(17)
C19 C20 C23 C24 -0.7(4)
C17 C20 C23 C24 -180.0(2)
C20 C23 C24 C25 -0.5(4)
C23 C24 C25 C26 1.0(4)
C24 C25 C26 C19 -0.3(4)
C20 C19 C26 C25 -0.9(3)
Si2 C19 C26 C25 174.77(19)

loop_
_cod_related_entry_id
_cod_related_entry_database
_cod_related_entry_code
1 ChemSpider 21151843
